data_4115290
loop_
_publ_author_name
'Ohyun Kwon'
'Seung Bum Park'
'Stuart L. Schreiber'

_publ_section_title
;
 Skeletal Diversity via a Branched Pathway: Efficient Synthesis of 29400
 Discrete, Polycyclic Compounds and Their Arraying into Stock Solutions
;
_journal_name_full 'Journal of the American Chemical Society'
_journal_page_first 13402
_journal_page_last 13404
_journal_paper_doi 10.1021/ja028086e
_journal_volume 124
_journal_year 2002
_chemical_formula_sum 'C26 H16 Br2 F N3 O4'
_chemical_formula_weight 613.24
_chemical_name_systematic
; 

 ? 

;
_space_group_IT_number 2
_symmetry_cell_setting triclinic
_symmetry_space_group_name_Hall '-P 1'
_symmetry_space_group_name_H-M 'P -1'
_atom_sites_solution_hydrogens geom
_atom_sites_solution_primary direct
_atom_sites_solution_secondary difmap
_audit_creation_method SHELXL-97
_cell_angle_alpha 87.6570(10)
_cell_angle_beta 71.8390(10)
_cell_angle_gamma 69.4440(10)
_cell_formula_units_Z 2
_cell_length_a 10.4042(6)
_cell_length_b 10.9633(7)
_cell_length_c 11.9333(7)
_cell_measurement_temperature 213(2)
_cell_volume 1207.41(13)
_computing_cell_refinement 'SMART (BRUKER, V5.054, 1998)'
_computing_data_collection 'ASTRO (BRUKER, V5.007, 1997)'
_computing_data_reduction 'SAINT (BRUKER, V6.01, 1999)'
_computing_molecular_graphics 'SHELXTL (BRUKER, 1998, V5.1)'
_computing_publication_material 'XCIF (Sheldrick and BRUKER, 1997, V5.1)'
_computing_structure_refinement 'SHELXL-97 (Sheldrick, 1997)'
_computing_structure_solution 'SHELXS-97 (Sheldrick, 1990)'
_diffrn_ambient_temperature 213(2)
_diffrn_measured_fraction_theta_full 0.870
_diffrn_measured_fraction_theta_max 0.870
_diffrn_measurement_method '\w, 0.3 deg'
_diffrn_radiation_monochromator graphite
_diffrn_radiation_source 'normal-focus sealed tube'
_diffrn_radiation_type MoK\a
_diffrn_radiation_wavelength 0.71073
_diffrn_reflns_av_R_equivalents 0.0592
_diffrn_reflns_av_sigmaI/netI 0.0634
_diffrn_reflns_limit_h_max 13
_diffrn_reflns_limit_h_min -7
_diffrn_reflns_limit_k_max 14
_diffrn_reflns_limit_k_min -13
_diffrn_reflns_limit_l_max 14
_diffrn_reflns_limit_l_min -15
_diffrn_reflns_number 7913
_diffrn_reflns_theta_full 27.93
_diffrn_reflns_theta_max 27.93
_diffrn_reflns_theta_min 1.80
_diffrn_standards_decay_% <1
_diffrn_standards_interval_count 0
_diffrn_standards_number 0
_exptl_absorpt_coefficient_mu 3.404
_exptl_absorpt_correction_type none
_exptl_crystal_colour yellow
_exptl_crystal_density_diffrn 1.687
_exptl_crystal_description cube
_exptl_crystal_F_000 608
_exptl_crystal_size_max 0.10
_exptl_crystal_size_mid 0.08
_exptl_crystal_size_min 0.08
_refine_diff_density_max 0.969
_refine_diff_density_min -0.681
_refine_diff_density_rms 0.084
_refine_ls_extinction_method none
_refine_ls_goodness_of_fit_ref 1.008
_refine_ls_hydrogen_treatment fixed
_refine_ls_matrix_type full
_refine_ls_number_parameters 325
_refine_ls_number_reflns 5030
_refine_ls_number_restraints 0
_refine_ls_restrained_S_all 1.008
_refine_ls_R_factor_all 0.0683
_refine_ls_R_factor_gt 0.0466
_refine_ls_shift/su_max 0.009
_refine_ls_shift/su_mean 0.001
_refine_ls_structure_factor_coef Fsqd
_refine_ls_weighting_details 'calc w=1/[\s^2^(Fo^2^)+(0.0692P)^2^+0.1086P] where P=(Fo^2^+2Fc^2^)/3'
_refine_ls_weighting_scheme calc
_refine_ls_wR_factor_gt 0.1187
_refine_ls_wR_factor_ref 0.1303
_reflns_number_gt 3609
_reflns_number_total 5030
_reflns_threshold_expression >2sigma(I)
_cod_data_source_file ja028086e-2_s2_2.cif
_cod_data_source_block sls50t
_cod_database_code 4115290

loop_
_symmetry_equiv_pos_as_xyz
'x, y, z'
'-x, -y, -z'

loop_
_atom_site_label
_atom_site_type_symbol
_atom_site_fract_x
_atom_site_fract_y
_atom_site_fract_z
_atom_site_U_iso_or_equiv
_atom_site_adp_type
_atom_site_occupancy
_atom_site_symmetry_multiplicity
_atom_site_calc_flag
_atom_site_refinement_flags
Br1 Br -0.51068(5) -0.59248(5) -0.30152(4) 0.05809(17) Uani 1 1 d .
Br2 Br -0.02669(5) -0.21306(5) -0.20968(4) 0.05641(16) Uani 1 1 d .
O1 O -0.2415(3) -0.6143(3) -0.5041(3) 0.0593(8) Uani 1 1 d .
O2 O -0.5349(3) -0.1176(3) -0.3526(3) 0.0542(8) Uani 1 1 d .
O3 O 0.2264(3) -0.5525(3) -0.7216(2) 0.0417(6) Uani 1 1 d .
O4 O 0.1491(4) -0.4099(3) -1.0708(2) 0.0696(10) Uani 1 1 d .
F1 F -0.0736(3) 0.0687(3) -0.2628(2) 0.0662(7) Uani 1 1 d .
N1 N 0.0271(3) -0.3405(3) -0.8744(3) 0.0395(7) Uani 1 1 d .
N2 N 0.0675(3) -0.3696(3) -0.7705(2) 0.0346(7) Uani 1 1 d .
N3 N 0.2269(3) -0.5136(3) -0.9154(3) 0.0422(8) Uani 1 1 d .
C1 C -0.4516(4) -0.4577(4) -0.3757(3) 0.0425(9) Uani 1 1 d .
C2 C -0.3113(4) -0.5002(4) -0.4719(3) 0.0406(9) Uani 1 1 d .
C3 C -0.2585(4) -0.3953(3) -0.5293(3) 0.0344(8) Uani 1 1 d .
C4 C -0.1189(4) -0.4433(3) -0.6307(3) 0.0397(8) Uani 1 1 d .
H4A H -0.1377 -0.4677 -0.7005 0.048 Uiso 1 1 calc R
H4B H -0.0509 -0.5213 -0.6098 0.048 Uiso 1 1 calc R
C5 C -0.0521(4) -0.3383(3) -0.6593(3) 0.0348(8) Uani 1 1 d .
H5A H -0.0149 -0.3284 -0.5947 0.042 Uiso 1 1 calc R
C6 C 0.1802(4) -0.4871(4) -0.7937(3) 0.0377(8) Uani 1 1 d .
C7 C 0.1356(4) -0.4194(4) -0.9665(3) 0.0460(10) Uani 1 1 d .
C8 C -0.0494(4) -0.2001(4) -0.8800(3) 0.0423(9) Uani 1 1 d .
H8A H -0.0930 -0.1871 -0.9435 0.051 Uiso 1 1 calc R
H8B H 0.0186 -0.1534 -0.8963 0.051 Uiso 1 1 calc R
C9 C -0.1637(4) -0.1496(3) -0.7641(3) 0.0386(8) Uani 1 1 d .
H9A H -0.2389 -0.0697 -0.7607 0.046 Uiso 1 1 calc R
C10 C -0.1667(4) -0.2097(3) -0.6654(3) 0.0337(8) Uani 1 1 d .
C11 C -0.2828(4) -0.1608(3) -0.5474(3) 0.0352(8) Uani 1 1 d .
H11A H -0.3666 -0.0917 -0.5615 0.042 Uiso 1 1 calc R
C12 C -0.3324(3) -0.2692(3) -0.4924(3) 0.0339(8) Uani 1 1 d .
C13 C -0.4702(4) -0.2316(4) -0.3917(3) 0.0403(9) Uani 1 1 d .
C14 C -0.5274(4) -0.3336(4) -0.3407(3) 0.0441(9) Uani 1 1 d .
H14A H -0.6188 -0.3100 -0.2825 0.053 Uiso 1 1 calc R
C15 C -0.2288(4) -0.0995(3) -0.4669(3) 0.0344(8) Uani 1 1 d .
C16 C -0.1690(4) -0.1703(3) -0.3848(3) 0.0365(8) Uani 1 1 d .
H16A H -0.1655 -0.2568 -0.3749 0.044 Uiso 1 1 calc R
C17 C -0.1147(4) -0.1141(4) -0.3177(3) 0.0397(8) Uani 1 1 d .
C18 C -0.1242(4) 0.0127(4) -0.3307(3) 0.0439(9) Uani 1 1 d .
C19 C -0.1831(4) 0.0863(4) -0.4104(4) 0.0491(10) Uani 1 1 d .
H19A H -0.1889 0.1736 -0.4178 0.059 Uiso 1 1 calc R
C20 C -0.2334(4) 0.0286(4) -0.4790(3) 0.0432(9) Uani 1 1 d .
H20A H -0.2719 0.0768 -0.5355 0.052 Uiso 1 1 calc R
C21 C 0.3453(4) -0.6282(4) -0.9749(3) 0.0452(10) Uani 1 1 d .
C22 C 0.3262(5) -0.7073(4) -1.0501(4) 0.0573(11) Uani 1 1 d .
H22A H 0.2381 -0.6832 -1.0663 0.069 Uiso 1 1 calc R
C23 C 0.4386(6) -0.8233(5) -1.1019(5) 0.0721(15) Uani 1 1 d .
H23A H 0.4266 -0.8779 -1.1535 0.087 Uiso 1 1 calc R
C24 C 0.5658(7) -0.8577(5) -1.0779(5) 0.084(2) Uani 1 1 d .
H24A H 0.6402 -0.9376 -1.1110 0.101 Uiso 1 1 calc R
C25 C 0.5867(5) -0.7759(6) -1.0047(5) 0.0876(19) Uani 1 1 d .
H25A H 0.6761 -0.7987 -0.9910 0.105 Uiso 1 1 calc R
C26 C 0.4736(5) -0.6593(5) -0.9515(4) 0.0648(13) Uani 1 1 d .
H26A H 0.4855 -0.6036 -0.9009 0.078 Uiso 1 1 calc R

loop_
_atom_site_aniso_label
_atom_site_aniso_U_11
_atom_site_aniso_U_22
_atom_site_aniso_U_33
_atom_site_aniso_U_23
_atom_site_aniso_U_13
_atom_site_aniso_U_12
Br1 0.0621(3) 0.0631(3) 0.0542(3) 0.0197(2) -0.0141(2) -0.0338(2)
Br2 0.0740(3) 0.0625(3) 0.0376(2) 0.00629(19) -0.0310(2) -0.0188(2)
O1 0.0722(19) 0.0346(16) 0.0560(19) 0.0077(13) -0.0017(15) -0.0180(15)
O2 0.0438(15) 0.0444(17) 0.0529(18) 0.0062(13) -0.0076(13) 0.0027(13)
O3 0.0373(13) 0.0442(15) 0.0345(13) 0.0101(11) -0.0148(10) -0.0016(11)
O4 0.087(2) 0.063(2) 0.0269(14) 0.0037(13) -0.0197(14) 0.0115(17)
F1 0.0801(17) 0.0657(17) 0.0640(17) -0.0074(13) -0.0263(14) -0.0350(15)
N1 0.0481(17) 0.0390(18) 0.0256(15) 0.0066(12) -0.0190(13) -0.0028(14)
N2 0.0352(15) 0.0360(16) 0.0266(14) 0.0072(12) -0.0126(12) -0.0036(13)
N3 0.0425(17) 0.0419(18) 0.0287(16) 0.0048(13) -0.0103(13) -0.0001(14)
C1 0.043(2) 0.048(2) 0.042(2) 0.0181(18) -0.0200(17) -0.0201(19)
C2 0.043(2) 0.040(2) 0.038(2) 0.0112(16) -0.0146(16) -0.0124(17)
C3 0.0375(18) 0.0312(19) 0.0325(18) 0.0057(14) -0.0151(14) -0.0069(15)
C4 0.0393(19) 0.0322(19) 0.039(2) 0.0051(15) -0.0110(15) -0.0038(16)
C5 0.0367(17) 0.038(2) 0.0281(17) 0.0084(14) -0.0138(14) -0.0086(15)
C6 0.0344(17) 0.040(2) 0.0350(19) 0.0090(15) -0.0110(15) -0.0103(16)
C7 0.051(2) 0.042(2) 0.034(2) 0.0051(17) -0.0155(17) -0.0030(18)
C8 0.055(2) 0.034(2) 0.0346(19) 0.0102(15) -0.0208(17) -0.0076(18)
C9 0.048(2) 0.0261(18) 0.0354(19) 0.0035(14) -0.0191(16) -0.0014(16)
C10 0.0404(18) 0.0266(18) 0.0343(18) 0.0061(14) -0.0171(15) -0.0079(15)
C11 0.0380(17) 0.0298(18) 0.0341(18) 0.0060(14) -0.0184(15) -0.0021(15)
C12 0.0334(17) 0.035(2) 0.0314(18) 0.0075(14) -0.0157(14) -0.0063(15)
C13 0.0321(18) 0.040(2) 0.040(2) 0.0064(16) -0.0157(15) 0.0017(16)
C14 0.0331(18) 0.053(3) 0.040(2) 0.0098(17) -0.0113(15) -0.0086(18)
C15 0.0343(17) 0.0283(18) 0.0309(18) 0.0038(14) -0.0078(14) -0.0021(15)
C16 0.0418(19) 0.0295(18) 0.0321(18) 0.0021(14) -0.0117(15) -0.0056(15)
C17 0.0420(19) 0.043(2) 0.0281(18) 0.0010(15) -0.0102(15) -0.0088(17)
C18 0.046(2) 0.044(2) 0.039(2) -0.0090(17) -0.0100(16) -0.0154(18)
C19 0.059(2) 0.032(2) 0.053(2) 0.0038(18) -0.013(2) -0.0177(19)
C20 0.048(2) 0.035(2) 0.045(2) 0.0111(17) -0.0181(17) -0.0097(17)
C21 0.047(2) 0.039(2) 0.034(2) 0.0093(16) -0.0048(16) -0.0037(18)
C22 0.061(3) 0.045(3) 0.053(3) 0.002(2) -0.003(2) -0.017(2)
C23 0.083(4) 0.048(3) 0.067(3) 0.000(2) -0.001(3) -0.021(3)
C24 0.080(4) 0.054(3) 0.067(4) 0.006(3) 0.011(3) 0.006(3)
C25 0.046(3) 0.096(5) 0.074(4) 0.001(3) -0.003(3) 0.016(3)
C26 0.051(3) 0.066(3) 0.054(3) 0.001(2) -0.013(2) 0.004(2)

loop_
_atom_type_symbol
_atom_type_description
_atom_type_scat_dispersion_real
_atom_type_scat_dispersion_imag
_atom_type_scat_source
C C 0.0033 0.0016 'International Tables Vol C Tables 4.2.6.8 and 6.1.1.4'
H H 0.0000 0.0000 'International Tables Vol C Tables 4.2.6.8 and 6.1.1.4'
N N 0.0061 0.0033 'International Tables Vol C Tables 4.2.6.8 and 6.1.1.4'
O O 0.0106 0.0060 'International Tables Vol C Tables 4.2.6.8 and 6.1.1.4'
F F 0.0171 0.0103 'International Tables Vol C Tables 4.2.6.8 and 6.1.1.4'
Br Br -0.2901 2.4595 'International Tables Vol C Tables 4.2.6.8 and 6.1.1.4'

loop_
_geom_angle_atom_site_label_1
_geom_angle_atom_site_label_2
_geom_angle_atom_site_label_3
_geom_angle
C7 N1 N2 108.2(3)
C7 N1 C8 124.0(3)
N2 N1 C8 113.4(3)
C6 N2 N1 107.8(3)
C6 N2 C5 121.6(3)
N1 N2 C5 115.5(3)
C6 N3 C7 110.5(3)
C6 N3 C21 122.8(3)
C7 N3 C21 126.5(3)
C14 C1 C2 122.2(3)
C14 C1 Br1 122.0(3)
C2 C1 Br1 115.7(3)
O1 C2 C1 122.2(3)
O1 C2 C3 120.8(3)
C1 C2 C3 117.0(3)
C12 C3 C2 121.4(3)
C12 C3 C4 123.8(3)
C2 C3 C4 114.8(3)
C3 C4 C5 110.7(3)
N2 C5 C10 109.2(3)
N2 C5 C4 112.9(3)
C10 C5 C4 109.6(3)
O3 C6 N2 126.1(3)
O3 C6 N3 128.2(3)
N2 C6 N3 105.7(3)
O4 C7 N1 126.8(4)
O4 C7 N3 127.7(4)
N1 C7 N3 105.5(3)
N1 C8 C9 107.9(3)
C10 C9 C8 124.4(3)
C9 C10 C5 122.9(3)
C9 C10 C11 125.1(3)
C5 C10 C11 112.1(3)
C12 C11 C10 110.3(3)
C12 C11 C15 112.5(3)
C10 C11 C15 110.3(3)
C3 C12 C13 119.6(3)
C3 C12 C11 123.1(3)
C13 C12 C11 117.3(3)
O2 C13 C14 120.6(3)
O2 C13 C12 120.4(4)
C14 C13 C12 119.0(3)
C1 C14 C13 120.5(3)
C16 C15 C20 118.6(4)
C16 C15 C11 121.7(3)
C20 C15 C11 119.7(3)
C17 C16 C15 120.2(3)
C18 C17 C16 119.2(4)
C18 C17 Br2 120.6(3)
C16 C17 Br2 120.2(3)
F1 C18 C17 119.2(4)
F1 C18 C19 118.5(4)
C17 C18 C19 122.3(4)
C18 C19 C20 118.0(4)
C19 C20 C15 121.5(4)
C22 C21 C26 121.6(4)
C22 C21 N3 119.5(4)
C26 C21 N3 118.8(4)
C21 C22 C23 119.4(5)
C24 C23 C22 120.0(6)
C23 C24 C25 120.6(5)
C24 C25 C26 119.6(5)
C21 C26 C25 118.6(5)

loop_
_geom_bond_atom_site_label_1
_geom_bond_atom_site_label_2
_geom_bond_distance
Br1 C1 1.881(4)
Br2 C17 1.898(4)
O1 C2 1.211(5)
O2 C13 1.222(5)
O3 C6 1.205(4)
O4 C7 1.212(5)
F1 C18 1.358(5)
N1 C7 1.361(5)
N1 N2 1.420(4)
N1 C8 1.473(4)
N2 C6 1.369(4)
N2 C5 1.461(4)
N3 C6 1.387(5)
N3 C7 1.401(5)
N3 C21 1.429(5)
C1 C14 1.317(6)
C1 C2 1.479(5)
C2 C3 1.496(5)
C3 C12 1.337(5)
C3 C4 1.506(5)
C4 C5 1.520(5)
C5 C10 1.510(5)
C8 C9 1.486(5)
C9 C10 1.323(5)
C10 C11 1.509(5)
C11 C12 1.506(5)
C11 C15 1.531(5)
C12 C13 1.491(5)
C13 C14 1.470(6)
C15 C16 1.388(5)
C15 C20 1.391(5)
C16 C17 1.381(5)
C17 C18 1.365(5)
C18 C19 1.373(6)
C19 C20 1.373(6)
C21 C22 1.375(6)
C21 C26 1.372(6)
C22 C23 1.391(6)
C23 C24 1.361(8)
C24 C25 1.390(9)
C25 C26 1.402(7)

loop_
_geom_torsion_atom_site_label_1
_geom_torsion_atom_site_label_2
_geom_torsion_atom_site_label_3
_geom_torsion_atom_site_label_4
_geom_torsion
C7 N1 N2 C6 -15.6(4)
C8 N1 N2 C6 -157.3(3)
C7 N1 N2 C5 -155.3(3)
C8 N1 N2 C5 63.0(4)
C14 C1 C2 O1 179.9(4)
Br1 C1 C2 O1 2.8(5)
C14 C1 C2 C3 -0.5(6)
Br1 C1 C2 C3 -177.6(3)
O1 C2 C3 C12 -178.1(4)
C1 C2 C3 C12 2.3(5)
O1 C2 C3 C4 2.5(5)
C1 C2 C3 C4 -177.1(3)
C12 C3 C4 C5 17.1(5)
C2 C3 C4 C5 -163.5(3)
C6 N2 C5 C10 -173.6(3)
N1 N2 C5 C10 -39.9(4)
C6 N2 C5 C4 -51.4(5)
N1 N2 C5 C4 82.3(4)
C3 C4 C5 N2 -168.9(3)
C3 C4 C5 C10 -47.0(4)
N1 N2 C6 O3 -166.9(4)
C5 N2 C6 O3 -30.1(6)
N1 N2 C6 N3 12.5(4)
C5 N2 C6 N3 149.3(3)
C7 N3 C6 O3 174.0(4)
C21 N3 C6 O3 -1.3(6)
C7 N3 C6 N2 -5.4(4)
C21 N3 C6 N2 179.3(3)
N2 N1 C7 O4 -168.5(4)
C8 N1 C7 O4 -31.9(7)
N2 N1 C7 N3 11.8(4)
C8 N1 C7 N3 148.5(4)
C6 N3 C7 O4 176.2(5)
C21 N3 C7 O4 -8.7(7)
C6 N3 C7 N1 -4.1(5)
C21 N3 C7 N1 171.0(4)
C7 N1 C8 C9 177.7(4)
N2 N1 C8 C9 -47.5(4)
N1 C8 C9 C10 17.9(5)
C8 C9 C10 C5 0.2(6)
C8 C9 C10 C11 -179.2(4)
N2 C5 C10 C9 9.3(5)
C4 C5 C10 C9 -114.8(4)
N2 C5 C10 C11 -171.2(3)
C4 C5 C10 C11 64.7(4)
C9 C10 C11 C12 132.7(4)
C5 C10 C11 C12 -46.8(4)
C9 C10 C11 C15 -102.4(4)
C5 C10 C11 C15 78.1(4)
C2 C3 C12 C13 0.2(5)
C4 C3 C12 C13 179.6(3)
C2 C3 C12 C11 179.7(3)
C4 C3 C12 C11 -0.9(6)
C10 C11 C12 C3 15.4(5)
C15 C11 C12 C3 -108.2(4)
C10 C11 C12 C13 -165.0(3)
C15 C11 C12 C13 71.3(4)
C3 C12 C13 O2 175.9(4)
C11 C12 C13 O2 -3.6(5)
C3 C12 C13 C14 -4.4(5)
C11 C12 C13 C14 176.0(3)
C2 C1 C14 C13 -3.8(6)
Br1 C1 C14 C13 173.1(3)
O2 C13 C14 C1 -174.0(4)
C12 C13 C14 C1 6.3(6)
C12 C11 C15 C16 28.3(4)
C10 C11 C15 C16 -95.4(4)
C12 C11 C15 C20 -154.6(3)
C10 C11 C15 C20 81.7(4)
C20 C15 C16 C17 -0.4(5)
C11 C15 C16 C17 176.7(3)
C15 C16 C17 C18 1.8(5)
C15 C16 C17 Br2 -177.7(2)
C16 C17 C18 F1 178.6(3)
Br2 C17 C18 F1 -1.9(5)
C16 C17 C18 C19 -1.5(6)
Br2 C17 C18 C19 178.0(3)
F1 C18 C19 C20 179.7(3)
C17 C18 C19 C20 -0.2(6)
C18 C19 C20 C15 1.6(6)
C16 C15 C20 C19 -1.3(5)
C11 C15 C20 C19 -178.5(3)
C6 N3 C21 C22 126.9(4)
C7 N3 C21 C22 -47.6(6)
C6 N3 C21 C26 -50.4(5)
C7 N3 C21 C26 135.1(4)
C26 C21 C22 C23 1.4(6)
N3 C21 C22 C23 -175.8(4)
C21 C22 C23 C24 0.1(7)
C22 C23 C24 C25 -2.1(8)
C23 C24 C25 C26 2.5(9)
C22 C21 C26 C25 -1.0(7)
N3 C21 C26 C25 176.2(4)
C24 C25 C26 C21 -1.0(8)
